data_7025555
loop_
_publ_author_name
'Wang, Ya-Wen'
'Zhang, Yan-Ling'
'Dou, Wei'
'Zhang, Ai-Jiang'
'Qin, Wen-Wu'
'Liu, Wei-Sheng'

_publ_section_title
;
 Synthesis, radii dependent self-assembly crystal structures and
 luminescent properties of rare earth (III) complexes with a tripodal
 salicylic derivative.
;
_journal_issue 38
_journal_name_full 'Dalton transactions (Cambridge, England : 2003)'
_journal_page_first 9013
_journal_page_last 9021
_journal_paper_doi 10.1039/c001780a
_journal_volume 39
_journal_year 2010
_chemical_formula_sum 'C82 H94 La2 N8 O28 S2'
_chemical_formula_weight 1981.6
_chemical_name_systematic
;
?
;
_space_group_IT_number 2
_symmetry_cell_setting triclinic
_symmetry_space_group_name_Hall '-P 1'
_symmetry_space_group_name_H-M 'P -1'
_atom_sites_solution_hydrogens geom
_atom_sites_solution_primary direct
_atom_sites_solution_secondary difmap
_audit_creation_method SHELXL-97
_cell_angle_alpha 108.509(7)
_cell_angle_beta 109.630(8)
_cell_angle_gamma 91.613(8)
_cell_formula_units_Z 1
_cell_length_a 14.721(3)
_cell_length_b 14.825(3)
_cell_length_c 15.953(3)
_cell_measurement_temperature 293(2)
_cell_measurement_theta_max 22.59
_cell_measurement_theta_min 2.24
_cell_volume 3074.0(11)
_computing_cell_refinement 'Bruker SMART'
_computing_data_collection 'Bruker SMART'
_computing_data_reduction 'Bruker SAINT'
_computing_molecular_graphics 'Bruker SHELXTL'
_computing_publication_material 'Bruker SHELXTL'
_computing_structure_refinement 'SHELXL-97 (Sheldrick, 1997)'
_computing_structure_solution 'SHELXS-97 (Sheldrick, 1990)'
_diffrn_ambient_temperature 293(2)
_diffrn_measured_fraction_theta_full 0.989
_diffrn_measured_fraction_theta_max 0.989
_diffrn_measurement_device_type 'CCD area detector'
_diffrn_measurement_method 'phi and omega scans'
_diffrn_radiation_monochromator graphite
_diffrn_radiation_source 'fine-focus sealed tube'
_diffrn_radiation_type MoK\a
_diffrn_radiation_wavelength 0.71073
_diffrn_reflns_av_R_equivalents 0.0293
_diffrn_reflns_av_sigmaI/netI 0.0658
_diffrn_reflns_limit_h_max 16
_diffrn_reflns_limit_h_min -17
_diffrn_reflns_limit_k_max 17
_diffrn_reflns_limit_k_min -17
_diffrn_reflns_limit_l_max 18
_diffrn_reflns_limit_l_min -19
_diffrn_reflns_number 16928
_diffrn_reflns_theta_full 25.50
_diffrn_reflns_theta_max 25.50
_diffrn_reflns_theta_min 1.47
_exptl_absorpt_coefficient_mu 0.779
_exptl_absorpt_correction_T_max 0.856
_exptl_absorpt_correction_T_min 0.829
_exptl_absorpt_correction_type multi-scan
_exptl_absorpt_process_details sadabs
_exptl_crystal_colour colorless
_exptl_crystal_density_diffrn 1.070
_exptl_crystal_density_method 'not measured'
_exptl_crystal_description block
_exptl_crystal_F_000 1012
_exptl_crystal_size_max 0.24
_exptl_crystal_size_mid 0.22
_exptl_crystal_size_min 0.20
_platon_squeeze_details
;
;
_refine_diff_density_max 0.648
_refine_diff_density_min -0.459
_refine_diff_density_rms 0.062
_refine_ls_extinction_method none
_refine_ls_goodness_of_fit_ref 0.937
_refine_ls_hydrogen_treatment constr
_refine_ls_matrix_type full
_refine_ls_number_parameters 555
_refine_ls_number_reflns 11314
_refine_ls_number_restraints 18
_refine_ls_restrained_S_all 0.945
_refine_ls_R_factor_all 0.0594
_refine_ls_R_factor_gt 0.0412
_refine_ls_shift/su_max 0.014
_refine_ls_shift/su_mean 0.000
_refine_ls_structure_factor_coef Fsqd
_refine_ls_weighting_details 'calc w=1/[\s^2^(Fo^2^)+(0.0455P)^2^+0.0000P] where P=(Fo^2^+2Fc^2^)/3'
_refine_ls_weighting_scheme calc
_refine_ls_wR_factor_gt 0.0906
_refine_ls_wR_factor_ref 0.0958
_reflns_number_gt 8325
_reflns_number_total 11314
_reflns_threshold_expression >2sigma(I)
_cod_data_source_file c001780a.txt
_cod_data_source_block 1
_cod_depositor_comments
;
The following automatic conversions were performed:

'_symmetry_cell_setting' value 'Triclinic' changed to 'triclinic'
according to /home/saulius/struct/CIF-dictionaries/cif_core.dic
dictionary named 'cif_core.dic' version 2.4.2 from 2011-04-26.

Automatic conversion script
Id: cif_fix_values 1891 2012-01-12 08:04:46Z andrius 
;
_cod_original_sg_symbol_H-M P-1
_cod_database_code 7025555

loop_
_symmetry_equiv_pos_as_xyz
'x, y, z'
'-x, -y, -z'

loop_
_atom_site_label
_atom_site_type_symbol
_atom_site_fract_x
_atom_site_fract_y
_atom_site_fract_z
_atom_site_U_iso_or_equiv
_atom_site_adp_type
_atom_site_occupancy
_atom_site_symmetry_multiplicity
_atom_site_calc_flag
_atom_site_refinement_flags
La1 La 0.387354(15) 0.416952(14) 0.872114(13) 0.04599(8) Uani 1 1 d .
S1 S 0.45171(10) 0.13261(8) 1.28424(8) 0.0739(3) Uani 1 1 d .
C1 C 0.8005(5) -0.0555(4) 1.2420(5) 0.135(2) Uani 1 1 d .
H1A H 0.7817 -0.1049 1.1807 0.202 Uiso 1 1 calc R
H1B H 0.8266 -0.0831 1.2904 0.202 Uiso 1 1 calc R
H1C H 0.8490 -0.0069 1.2480 0.202 Uiso 1 1 calc R
C2 C 0.7132(4) -0.0114(3) 1.2529(3) 0.0872(14) Uani 1 1 d .
C3 C 0.7248(4) 0.0823(4) 1.3163(3) 0.1017(16) Uani 1 1 d .
H3 H 0.7874 0.1154 1.3538 0.122 Uiso 1 1 calc R
C4 C 0.6468(4) 0.1257(3) 1.3242(3) 0.0900(14) Uani 1 1 d .
H4 H 0.6562 0.1878 1.3671 0.108 Uiso 1 1 calc R
C5 C 0.5525(4) 0.0775(3) 1.2682(3) 0.0709(12) Uani 1 1 d .
C6 C 0.5407(4) -0.0130(3) 1.2050(3) 0.0714(12) Uani 1 1 d .
H6 H 0.4782 -0.0456 1.1663 0.086 Uiso 1 1 calc R
C7 C 0.6197(4) -0.0565(3) 1.1980(3) 0.0840(14) Uani 1 1 d .
H7 H 0.6097 -0.1185 1.1547 0.101 Uiso 1 1 calc R
C8 C 0.4115(3) 0.2317(2) 1.1590(2) 0.0549(9) Uani 1 1 d .
C9 C 0.4672(3) 0.1797(2) 1.0967(2) 0.0559(9) Uani 1 1 d .
H9A H 0.4688 0.1141 1.0960 0.067 Uiso 1 1 calc R
H9B H 0.4346 0.1777 1.0321 0.067 Uiso 1 1 calc R
C10 C 0.6182(3) 0.1959(2) 1.0773(2) 0.0537(9) Uani 1 1 d .
C11 C 0.6658(3) 0.1173(3) 1.0849(3) 0.0782(13) Uani 1 1 d .
H11 H 0.6591 0.0870 1.1259 0.094 Uiso 1 1 calc R
C12 C 0.7228(4) 0.0844(3) 1.0315(4) 0.0867(14) Uani 1 1 d .
H12 H 0.7560 0.0332 1.0380 0.104 Uiso 1 1 calc R
C13 C 0.7306(3) 0.1270(3) 0.9688(3) 0.0771(13) Uani 1 1 d .
H13 H 0.7679 0.1040 0.9319 0.092 Uiso 1 1 calc R
C14 C 0.6822(3) 0.2051(3) 0.9612(3) 0.0623(10) Uani 1 1 d .
H14 H 0.6869 0.2337 0.9184 0.075 Uiso 1 1 calc R
C15 C 0.6273(2) 0.2409(2) 1.0160(2) 0.0461(8) Uani 1 1 d .
C16 C 0.5797(3) 0.3273(2) 1.0088(2) 0.0493(8) Uani 1 1 d .
C17 C 0.4247(3) 0.3374(2) 1.1694(2) 0.0502(8) Uani 1 1 d .
H17C H 0.4927 0.3655 1.2050 0.060 Uiso 1 1 calc R
H17D H 0.4065 0.3432 1.1073 0.060 Uiso 1 1 calc R
C18 C 0.2959(3) 0.4349(2) 1.1734(2) 0.0515(9) Uani 1 1 d .
C19 C 0.2062(3) 0.4258(3) 1.1801(3) 0.0703(11) Uani 1 1 d .
H19 H 0.1945 0.3905 1.2153 0.084 Uiso 1 1 calc R
C20 C 0.1333(3) 0.4689(4) 1.1347(4) 0.0847(14) Uani 1 1 d .
H20 H 0.0723 0.4625 1.1394 0.102 Uiso 1 1 calc R
C21 C 0.1499(3) 0.5216(3) 1.0822(3) 0.0816(13) Uani 1 1 d .
H21 H 0.1006 0.5503 1.0512 0.098 Uiso 1 1 calc R
C22 C 0.2413(3) 0.5307(3) 1.0765(3) 0.0662(11) Uani 1 1 d .
H22 H 0.2527 0.5651 1.0405 0.079 Uiso 1 1 calc R
C23 C 0.3162(2) 0.4894(2) 1.1236(2) 0.0472(8) Uani 1 1 d .
C24 C 0.4164(3) 0.5105(2) 1.1244(2) 0.0481(8) Uani 1 1 d .
C25 C 0.3020(3) 0.1905(3) 1.1103(3) 0.0692(11) Uani 1 1 d .
H25A H 0.2923 0.1216 1.0969 0.083 Uiso 1 1 calc R
H25B H 0.2666 0.2208 1.1505 0.083 Uiso 1 1 calc R
C26 C 0.1747(3) 0.2240(3) 0.9868(3) 0.0637(10) Uani 1 1 d .
C27 C 0.1017(3) 0.1873(3) 1.0086(3) 0.0792(12) Uani 1 1 d .
H27 H 0.1171 0.1532 1.0501 0.095 Uiso 1 1 calc R
C28 C 0.0080(4) 0.2005(4) 0.9703(4) 0.1009(17) Uani 1 1 d .
H28 H -0.0405 0.1744 0.9848 0.121 Uiso 1 1 calc R
C29 C -0.0156(3) 0.2520(4) 0.9102(4) 0.1027(17) Uani 1 1 d .
H29 H -0.0796 0.2619 0.8842 0.123 Uiso 1 1 calc R
C30 C 0.0580(3) 0.2890(3) 0.8891(3) 0.0838(13) Uani 1 1 d .
H30 H 0.0424 0.3242 0.8486 0.101 Uiso 1 1 calc R
C31 C 0.1541(3) 0.2754(3) 0.9262(3) 0.0611(10) Uani 1 1 d .
C32 C 0.2292(3) 0.3182(3) 0.8987(3) 0.0613(10) Uani 1 1 d .
C33 C 0.4206(5) 0.2200(3) 0.7068(3) 0.0945(16) Uani 1 1 d .
H33 H 0.4845 0.2352 0.7502 0.113 Uiso 1 1 calc R
C34 C 0.4751(7) 0.0902(5) 0.6029(6) 0.189(3) Uani 1 1 d U
H34A H 0.5377 0.1139 0.6530 0.284 Uiso 1 1 calc R
H34B H 0.4792 0.0933 0.5450 0.284 Uiso 1 1 calc R
H34C H 0.4554 0.0247 0.5945 0.284 Uiso 1 1 calc R
C35 C 0.3064(7) 0.1201(5) 0.5566(5) 0.192(4) Uani 1 1 d U
H35A H 0.3090 0.1116 0.4953 0.288 Uiso 1 1 calc R
H35B H 0.2672 0.1690 0.5715 0.288 Uiso 1 1 calc R
H35C H 0.2783 0.0607 0.5561 0.288 Uiso 1 1 calc R
C36 C 0.2760(3) 0.5318(4) 0.7125(3) 0.0733(12) Uani 1 1 d .
H36 H 0.3161 0.5870 0.7594 0.088 Uiso 1 1 calc R
C37 C 0.2083(5) 0.6344(5) 0.6252(5) 0.159(3) Uani 1 1 d .
H37A H 0.1471 0.6546 0.6260 0.191 Uiso 1 1 d R
H37B H 0.2136 0.6289 0.5655 0.191 Uiso 1 1 d R
H37C H 0.2608 0.6811 0.6757 0.191 Uiso 1 1 d R
C38 C 0.1525(5) 0.4628(6) 0.5617(4) 0.148(3) Uani 1 1 d .
H38A H 0.1756 0.4469 0.5099 0.178 Uiso 1 1 d R
H38B H 0.0883 0.4797 0.5415 0.178 Uiso 1 1 d R
H38C H 0.1505 0.4084 0.5816 0.178 Uiso 1 1 d R
C39 C 0.4321(4) 0.5213(4) 0.5964(3) 0.0830(13) Uani 1 1 d .
H39 H 0.4687 0.5154 0.6540 0.100 Uiso 1 1 calc R
C40 C 0.3972(5) 0.3497(4) 0.5372(4) 0.138(2) Uani 1 1 d .
H40A H 0.4374 0.3585 0.6015 0.207 Uiso 1 1 calc R
H40B H 0.4255 0.3105 0.4948 0.207 Uiso 1 1 calc R
H40C H 0.3331 0.3185 0.5233 0.207 Uiso 1 1 calc R
C41 C 0.3356(4) 0.4435(4) 0.4328(3) 0.123(2) Uani 1 1 d .
H41A H 0.3297 0.5087 0.4359 0.184 Uiso 1 1 calc R
H41B H 0.2719 0.4072 0.4103 0.184 Uiso 1 1 calc R
H41C H 0.3685 0.4153 0.3903 0.184 Uiso 1 1 calc R
N1 N 0.4485(2) 0.2271(2) 1.2558(2) 0.0625(8) Uani 1 1 d .
H1 H 0.4708 0.2812 1.3019 0.075 Uiso 1 1 calc R
N2 N 0.2157(3) 0.5415(3) 0.6374(3) 0.0813(11) Uani 1 1 d .
N3 N 0.4038(4) 0.1489(3) 0.6272(3) 0.1116(16) Uani 1 1 d .
N4 N 0.3906(3) 0.4425(3) 0.5253(2) 0.0818(11) Uani 1 1 d .
O1 O 0.3668(2) 0.0647(2) 1.2210(2) 0.0885(9) Uani 1 1 d .
O2 O 0.4717(3) 0.1672(2) 1.3842(2) 0.0948(10) Uani 1 1 d .
O3 O 0.56398(18) 0.22964(16) 1.13383(16) 0.0564(6) Uani 1 1 d .
O4 O 0.51320(17) 0.31818(16) 0.93214(17) 0.0558(6) Uani 1 1 d .
O5 O 0.61267(18) 0.40384(16) 1.07940(16) 0.0594(6) Uani 1 1 d .
O6 O 0.36440(19) 0.38811(17) 1.21839(17) 0.0600(7) Uani 1 1 d .
O7 O 0.48497(18) 0.55089(17) 1.20032(16) 0.0590(6) Uani 1 1 d .
O8 O 0.42777(16) 0.48927(15) 1.04523(15) 0.0516(6) Uani 1 1 d .
O9 O 0.2694(2) 0.2109(2) 1.02447(19) 0.0754(8) Uani 1 1 d .
O10 O 0.31091(19) 0.28975(18) 0.91341(19) 0.0671(7) Uani 1 1 d .
O11 O 0.20988(19) 0.3842(2) 0.8635(2) 0.0729(7) Uani 1 1 d .
O12 O 0.3628(2) 0.26798(18) 0.73024(18) 0.0746(8) Uani 1 1 d .
O13 O 0.2852(2) 0.4553(2) 0.72751(18) 0.0729(8) Uani 1 1 d .
O14 O 0.4273(3) 0.6036(3) 0.5944(2) 0.0997(10) Uani 1 1 d .

loop_
_atom_site_aniso_label
_atom_site_aniso_U_11
_atom_site_aniso_U_22
_atom_site_aniso_U_33
_atom_site_aniso_U_23
_atom_site_aniso_U_13
_atom_site_aniso_U_12
La1 0.05005(13) 0.04187(12) 0.03539(11) 0.00777(8) 0.00803(9) 0.00362(8)
S1 0.1093(9) 0.0578(6) 0.0649(7) 0.0279(5) 0.0378(7) 0.0158(6)
C1 0.138(5) 0.121(5) 0.137(5) 0.036(4) 0.042(4) 0.073(4)
C2 0.118(4) 0.062(3) 0.074(3) 0.023(2) 0.025(3) 0.030(3)
C3 0.105(4) 0.080(3) 0.082(3) 0.010(3) 0.005(3) 0.019(3)
C4 0.114(4) 0.065(3) 0.072(3) 0.011(2) 0.022(3) 0.025(3)
C5 0.101(3) 0.048(2) 0.054(2) 0.0174(19) 0.015(2) 0.013(2)
C6 0.100(3) 0.046(2) 0.058(2) 0.0163(19) 0.018(2) 0.012(2)
C7 0.137(5) 0.048(2) 0.059(3) 0.017(2) 0.027(3) 0.019(3)
C8 0.068(2) 0.048(2) 0.046(2) 0.0119(16) 0.0227(19) 0.0062(18)
C9 0.070(3) 0.050(2) 0.046(2) 0.0143(17) 0.0202(19) 0.0095(18)
C10 0.060(2) 0.045(2) 0.049(2) 0.0084(17) 0.0179(19) 0.0126(17)
C11 0.106(4) 0.062(3) 0.076(3) 0.033(2) 0.034(3) 0.038(3)
C12 0.093(4) 0.066(3) 0.093(3) 0.021(3) 0.027(3) 0.043(3)
C13 0.060(3) 0.073(3) 0.079(3) 0.000(2) 0.025(2) 0.019(2)
C14 0.064(2) 0.055(2) 0.057(2) 0.0030(18) 0.025(2) 0.0059(19)
C15 0.049(2) 0.0432(18) 0.0383(18) 0.0078(15) 0.0126(16) 0.0085(15)
C16 0.057(2) 0.046(2) 0.043(2) 0.0128(16) 0.0183(19) 0.0077(17)
C17 0.059(2) 0.0454(19) 0.051(2) 0.0185(16) 0.0233(18) 0.0147(16)
C18 0.057(2) 0.049(2) 0.045(2) 0.0096(17) 0.0204(18) 0.0137(17)
C19 0.068(3) 0.075(3) 0.076(3) 0.024(2) 0.039(2) 0.013(2)
C20 0.064(3) 0.095(3) 0.092(3) 0.016(3) 0.041(3) 0.010(3)
C21 0.059(3) 0.086(3) 0.091(3) 0.023(3) 0.022(3) 0.030(2)
C22 0.068(3) 0.060(2) 0.065(3) 0.016(2) 0.022(2) 0.012(2)
C23 0.050(2) 0.0450(19) 0.0426(19) 0.0097(16) 0.0161(17) 0.0142(16)
C24 0.060(2) 0.0382(18) 0.045(2) 0.0120(16) 0.0193(19) 0.0115(16)
C25 0.078(3) 0.067(3) 0.065(3) 0.022(2) 0.030(2) 0.002(2)
C26 0.054(3) 0.065(2) 0.063(3) 0.010(2) 0.022(2) -0.002(2)
C27 0.063(3) 0.090(3) 0.078(3) 0.027(3) 0.021(2) -0.002(2)
C28 0.078(4) 0.099(4) 0.124(5) 0.030(4) 0.044(4) -0.010(3)
C29 0.049(3) 0.108(4) 0.136(5) 0.028(4) 0.029(3) -0.003(3)
C30 0.064(3) 0.080(3) 0.096(3) 0.026(3) 0.020(3) 0.006(2)
C31 0.053(2) 0.056(2) 0.062(2) 0.006(2) 0.020(2) -0.0008(18)
C32 0.053(2) 0.054(2) 0.056(2) 0.0016(19) 0.012(2) -0.0020(19)
C33 0.160(5) 0.059(3) 0.072(3) 0.015(2) 0.060(3) 0.006(3)
C34 0.312(10) 0.119(5) 0.201(7) 0.030(5) 0.193(7) 0.064(6)
C35 0.263(9) 0.132(6) 0.089(4) 0.000(4) -0.012(6) -0.006(6)
C36 0.076(3) 0.083(3) 0.055(3) 0.026(2) 0.015(2) 0.017(2)
C37 0.192(8) 0.188(7) 0.158(6) 0.125(6) 0.072(6) 0.085(6)
C38 0.107(5) 0.241(9) 0.075(4) 0.061(5) 0.000(4) 0.025(5)
C39 0.099(4) 0.078(3) 0.058(3) 0.011(2) 0.023(3) 0.007(3)
C40 0.208(7) 0.080(4) 0.112(5) 0.015(3) 0.058(5) 0.021(4)
C41 0.137(5) 0.147(5) 0.058(3) 0.021(3) 0.018(3) -0.016(4)
N1 0.094(2) 0.0466(17) 0.0469(17) 0.0141(14) 0.0279(17) 0.0118(16)
N2 0.076(3) 0.113(3) 0.059(2) 0.049(2) 0.012(2) 0.026(2)
N3 0.207(5) 0.065(2) 0.076(3) 0.018(2) 0.072(3) 0.021(3)
N4 0.101(3) 0.076(3) 0.059(2) 0.0062(19) 0.034(2) 0.000(2)
O1 0.102(2) 0.0656(18) 0.101(2) 0.0334(17) 0.038(2) -0.0032(17)
O2 0.154(3) 0.087(2) 0.072(2) 0.0428(17) 0.059(2) 0.044(2)
O3 0.0674(16) 0.0505(14) 0.0499(14) 0.0121(11) 0.0244(13) 0.0122(12)
O4 0.0571(15) 0.0474(14) 0.0483(14) 0.0119(11) 0.0057(13) 0.0097(11)
O5 0.0773(17) 0.0451(14) 0.0428(13) 0.0115(11) 0.0092(13) 0.0113(12)
O6 0.0789(18) 0.0628(16) 0.0503(14) 0.0235(12) 0.0335(14) 0.0219(14)
O7 0.0618(16) 0.0648(16) 0.0380(13) 0.0079(12) 0.0133(13) -0.0023(13)
O8 0.0603(15) 0.0497(13) 0.0389(13) 0.0088(10) 0.0175(12) 0.0009(11)
O9 0.0607(18) 0.105(2) 0.0629(17) 0.0352(16) 0.0200(15) 0.0059(15)
O10 0.0570(17) 0.0623(16) 0.0855(19) 0.0277(14) 0.0281(15) 0.0092(13)
O11 0.0630(18) 0.0783(19) 0.0763(19) 0.0349(16) 0.0162(15) 0.0128(15)
O12 0.105(2) 0.0491(16) 0.0500(15) -0.0004(12) 0.0204(16) 0.0118(15)
O13 0.081(2) 0.0722(19) 0.0516(16) 0.0213(14) 0.0073(14) 0.0102(15)
O14 0.121(3) 0.081(2) 0.073(2) 0.0200(18) 0.0133(19) 0.001(2)

loop_
_atom_type_symbol
_atom_type_description
_atom_type_scat_dispersion_real
_atom_type_scat_dispersion_imag
_atom_type_scat_source
C C 0.0033 0.0016 'International Tables Vol C Tables 4.2.6.8 and 6.1.1.4'
La La -0.2871 2.4523 'International Tables Vol C Tables 4.2.6.8 and 6.1.1.4'
S S 0.1246 0.1234 'International Tables Vol C Tables 4.2.6.8 and 6.1.1.4'
O O 0.0106 0.0060 'International Tables Vol C Tables 4.2.6.8 and 6.1.1.4'
N N 0.0061 0.0033 'International Tables Vol C Tables 4.2.6.8 and 6.1.1.4'
H H 0.0000 0.0000 'International Tables Vol C Tables 4.2.6.8 and 6.1.1.4'

loop_
_geom_angle_atom_site_label_1
_geom_angle_atom_site_label_2
_geom_angle_atom_site_label_3
_geom_angle
_geom_angle_site_symmetry_1
_geom_angle_site_symmetry_3
O8 La1 O4 78.95(8) . .
O8 La1 O5 69.39(7) . 2_667
O4 La1 O5 131.64(8) . 2_667
O8 La1 O12 148.06(8) . .
O4 La1 O12 75.02(9) . .
O5 La1 O12 142.54(8) 2_667 .
O8 La1 O10 75.82(8) . .
O4 La1 O10 69.93(8) . .
O5 La1 O10 131.30(8) 2_667 .
O12 La1 O10 78.07(9) . .
O8 La1 O13 135.47(8) . .
O4 La1 O13 145.03(8) . .
O5 La1 O13 71.46(8) 2_667 .
O12 La1 O13 73.80(9) . .
O10 La1 O13 117.78(9) . .
O8 La1 O11 85.03(8) . .
O4 La1 O11 120.68(9) . .
O5 La1 O11 92.51(9) 2_667 .
O12 La1 O11 92.53(10) . .
O10 La1 O11 50.77(9) . .
O13 La1 O11 76.27(9) . .
O8 La1 O7 119.27(7) . 2_667
O4 La1 O7 79.85(8) . 2_667
O5 La1 O7 84.78(8) 2_667 2_667
O12 La1 O7 73.94(9) . 2_667
O10 La1 O7 143.08(8) . 2_667
O13 La1 O7 76.68(9) . 2_667
O11 La1 O7 152.23(8) . 2_667
O8 La1 O8 70.85(8) . 2_667
O4 La1 O8 65.66(7) . 2_667
O5 La1 O8 69.81(8) 2_667 2_667
O12 La1 O8 113.37(9) . 2_667
O10 La1 O8 128.20(8) . 2_667
O13 La1 O8 113.83(8) . 2_667
O11 La1 O8 153.76(8) . 2_667
O7 La1 O8 48.56(7) 2_667 2_667
O8 La1 C24 95.63(9) . 2_667
O4 La1 C24 69.85(8) . 2_667
O5 La1 C24 77.76(8) 2_667 2_667
O12 La1 C24 92.52(10) . 2_667
O10 La1 C24 139.77(9) . 2_667
O13 La1 C24 96.08(9) . 2_667
O11 La1 C24 169.25(9) . 2_667
O7 La1 C24 23.87(8) 2_667 2_667
O8 La1 C24 24.78(8) 2_667 2_667
O8 La1 La1 37.22(5) . 2_667
O4 La1 La1 67.90(5) . 2_667
O5 La1 La1 64.70(5) 2_667 2_667
O12 La1 La1 138.71(7) . 2_667
O10 La1 La1 104.62(6) . 2_667
O13 La1 La1 132.58(7) . 2_667
O11 La1 La1 121.57(6) . 2_667
O7 La1 La1 82.12(5) 2_667 2_667
O8 La1 La1 33.63(5) 2_667 2_667
C24 La1 La1 58.41(7) 2_667 2_667
O1 S1 O2 120.1(2) . .
O1 S1 N1 109.19(18) . .
O2 S1 N1 105.07(17) . .
O1 S1 C5 106.3(2) . .
O2 S1 C5 106.5(2) . .
N1 S1 C5 109.37(18) . .
C2 C1 H1A 109.5 . .
C2 C1 H1B 109.5 . .
H1A C1 H1B 109.5 . .
C2 C1 H1C 109.5 . .
H1A C1 H1C 109.5 . .
H1B C1 H1C 109.5 . .
C7 C2 C3 117.1(5) . .
C7 C2 C1 122.6(5) . .
C3 C2 C1 120.2(5) . .
C4 C3 C2 121.3(5) . .
C4 C3 H3 119.3 . .
C2 C3 H3 119.3 . .
C3 C4 C5 120.2(4) . .
C3 C4 H4 119.9 . .
C5 C4 H4 119.9 . .
C6 C5 C4 118.7(4) . .
C6 C5 S1 121.8(4) . .
C4 C5 S1 119.5(3) . .
C5 C6 C7 120.7(4) . .
C5 C6 H6 119.6 . .
C7 C6 H6 119.6 . .
C6 C7 C2 121.9(4) . .
C6 C7 H7 119.1 . .
C2 C7 H7 119.1 . .
N1 C8 C17 107.2(3) . .
N1 C8 C9 113.6(3) . .
C17 C8 C9 107.2(3) . .
N1 C8 C25 109.7(3) . .
C17 C8 C25 109.0(3) . .
C9 C8 C25 109.9(3) . .
O3 C9 C8 109.1(3) . .
O3 C9 H9A 109.9 . .
C8 C9 H9A 109.9 . .
O3 C9 H9B 109.9 . .
C8 C9 H9B 109.9 . .
H9A C9 H9B 108.3 . .
C15 C10 O3 120.7(3) . .
C15 C10 C11 120.4(3) . .
O3 C10 C11 118.8(3) . .
C12 C11 C10 119.8(4) . .
C12 C11 H11 120.1 . .
C10 C11 H11 120.1 . .
C13 C12 C11 120.4(4) . .
C13 C12 H12 119.8 . .
C11 C12 H12 119.8 . .
C12 C13 C14 119.3(4) . .
C12 C13 H13 120.4 . .
C14 C13 H13 120.4 . .
C15 C14 C13 121.2(4) . .
C15 C14 H14 119.4 . .
C13 C14 H14 119.4 . .
C14 C15 C10 118.8(3) . .
C14 C15 C16 119.7(3) . .
C10 C15 C16 121.5(3) . .
O4 C16 O5 125.7(3) . .
O4 C16 C15 117.2(3) . .
O5 C16 C15 117.0(3) . .
O6 C17 C8 109.7(3) . .
O6 C17 H17C 109.7 . .
C8 C17 H17C 109.7 . .
O6 C17 H17D 109.7 . .
C8 C17 H17D 109.7 . .
H17C C17 H17D 108.2 . .
C19 C18 O6 116.7(4) . .
C19 C18 C23 121.2(4) . .
O6 C18 C23 122.0(3) . .
C18 C19 C20 119.8(4) . .
C18 C19 H19 120.1 . .
C20 C19 H19 120.1 . .
C19 C20 C21 120.6(4) . .
C19 C20 H20 119.7 . .
C21 C20 H20 119.7 . .
C22 C21 C20 118.9(4) . .
C22 C21 H21 120.6 . .
C20 C21 H21 120.6 . .
C21 C22 C23 121.2(4) . .
C21 C22 H22 119.4 . .
C23 C22 H22 119.4 . .
C18 C23 C22 118.2(3) . .
C18 C23 C24 122.5(3) . .
C22 C23 C24 119.1(3) . .
O7 C24 O8 121.5(3) . .
O7 C24 C23 120.3(3) . .
O8 C24 C23 118.1(3) . .
O7 C24 La1 58.97(18) . 2_667
O8 C24 La1 62.87(18) . 2_667
C23 C24 La1 171.5(2) . 2_667
O9 C25 C8 105.9(3) . .
O9 C25 H25A 110.5 . .
C8 C25 H25A 110.5 . .
O9 C25 H25B 110.5 . .
C8 C25 H25B 110.5 . .
H25A C25 H25B 108.7 . .
O9 C26 C31 117.7(4) . .
O9 C26 C27 121.6(4) . .
C31 C26 C27 120.7(4) . .
C28 C27 C26 120.9(5) . .
C28 C27 H27 119.5 . .
C26 C27 H27 119.5 . .
C27 C28 C29 120.3(5) . .
C27 C28 H28 119.9 . .
C29 C28 H28 119.9 . .
C28 C29 C30 118.5(5) . .
C28 C29 H29 120.8 . .
C30 C29 H29 120.8 . .
C29 C30 C31 122.4(5) . .
C29 C30 H30 118.8 . .
C31 C30 H30 118.8 . .
C26 C31 C30 117.2(4) . .
C26 C31 C32 124.3(4) . .
C30 C31 C32 118.5(4) . .
O10 C32 O11 121.0(4) . .
O10 C32 C31 119.5(4) . .
O11 C32 C31 119.5(4) . .
O12 C33 N3 127.3(6) . .
O12 C33 H33 116.4 . .
N3 C33 H33 116.4 . .
N3 C34 H34A 109.5 . .
N3 C34 H34B 109.5 . .
H34A C34 H34B 109.5 . .
N3 C34 H34C 109.5 . .
H34A C34 H34C 109.5 . .
H34B C34 H34C 109.5 . .
N3 C35 H35A 109.5 . .
N3 C35 H35B 109.5 . .
H35A C35 H35B 109.5 . .
N3 C35 H35C 109.5 . .
H35A C35 H35C 109.5 . .
H35B C35 H35C 109.5 . .
O13 C36 N2 125.4(4) . .
O13 C36 H36 117.3 . .
N2 C36 H36 117.3 . .
N2 C37 H37A 111.0 . .
N2 C37 H37B 108.5 . .
H37A C37 H37B 109.5 . .
N2 C37 H37C 109.0 . .
H37A C37 H37C 109.5 . .
H37B C37 H37C 109.5 . .
N2 C38 H38A 109.3 . .
N2 C38 H38B 109.3 . .
H38A C38 H38B 109.5 . .
N2 C38 H38C 109.9 . .
H38A C38 H38C 109.5 . .
H38B C38 H38C 109.5 . .
O14 C39 N4 125.7(5) . .
O14 C39 H39 117.1 . .
N4 C39 H39 117.1 . .
N4 C40 H40A 109.5 . .
N4 C40 H40B 109.5 . .
H40A C40 H40B 109.5 . .
N4 C40 H40C 109.5 . .
H40A C40 H40C 109.5 . .
H40B C40 H40C 109.5 . .
N4 C41 H41A 109.5 . .
N4 C41 H41B 109.5 . .
H41A C41 H41B 109.5 . .
N4 C41 H41C 109.5 . .
H41A C41 H41C 109.5 . .
H41B C41 H41C 109.5 . .
C8 N1 S1 127.2(2) . .
C8 N1 H1 116.4 . .
S1 N1 H1 116.4 . .
C36 N2 C38 122.1(5) . .
C36 N2 C37 122.2(5) . .
C38 N2 C37 115.7(5) . .
C33 N3 C35 119.7(6) . .
C33 N3 C34 125.6(7) . .
C35 N3 C34 114.6(5) . .
C39 N4 C41 121.6(5) . .
C39 N4 C40 120.8(5) . .
C41 N4 C40 117.5(4) . .
C10 O3 C9 114.4(3) . .
C16 O4 La1 136.3(2) . .
C16 O5 La1 141.9(2) . 2_667
C18 O6 C17 118.4(2) . .
C24 O7 La1 97.2(2) . 2_667
C24 O8 La1 158.5(2) . .
C24 O8 La1 92.3(2) . 2_667
La1 O8 La1 109.15(8) . 2_667
C26 O9 C25 119.9(3) . .
C32 O10 La1 95.4(2) . .
C32 O11 La1 92.4(2) . .
C33 O12 La1 130.8(3) . .
C36 O13 La1 132.1(3) . .

loop_
_geom_bond_atom_site_label_1
_geom_bond_atom_site_label_2
_geom_bond_distance
_geom_bond_site_symmetry_2
La1 O8 2.472(2) .
La1 O4 2.519(2) .
La1 O5 2.520(2) 2_667
La1 O12 2.523(3) .
La1 O10 2.535(3) .
La1 O13 2.541(3) .
La1 O11 2.593(3) .
La1 O7 2.618(2) 2_667
La1 O8 2.700(2) 2_667
La1 C24 3.031(4) 2_667
La1 La1 4.2167(9) 2_667
S1 O1 1.426(3) .
S1 O2 1.432(3) .
S1 N1 1.601(3) .
S1 C5 1.768(5) .
C1 C2 1.494(7) .
C1 H1A 0.9600 .
C1 H1B 0.9600 .
C1 H1C 0.9600 .
C2 C7 1.369(7) .
C2 C3 1.400(6) .
C3 C4 1.355(6) .
C3 H3 0.9300 .
C4 C5 1.394(6) .
C4 H4 0.9300 .
C5 C6 1.363(5) .
C6 C7 1.365(6) .
C6 H6 0.9300 .
C7 H7 0.9300 .
C8 N1 1.479(4) .
C8 C17 1.522(5) .
C8 C9 1.533(5) .
C8 C25 1.542(5) .
C9 O3 1.422(4) .
C9 H9A 0.9700 .
C9 H9B 0.9700 .
C10 C15 1.383(5) .
C10 O3 1.387(4) .
C10 C11 1.394(5) .
C11 C12 1.381(6) .
C11 H11 0.9300 .
C12 C13 1.373(6) .
C12 H12 0.9300 .
C13 C14 1.393(5) .
C13 H13 0.9300 .
C14 C15 1.379(5) .
C14 H14 0.9300 .
C15 C16 1.495(5) .
C16 O4 1.247(4) .
C16 O5 1.258(4) .
C17 O6 1.447(4) .
C17 H17C 0.9700 .
C17 H17D 0.9700 .
C18 C19 1.367(5) .
C18 O6 1.372(4) .
C18 C23 1.386(5) .
C19 C20 1.377(6) .
C19 H19 0.9300 .
C20 C21 1.384(6) .
C20 H20 0.9300 .
C21 C22 1.383(6) .
C21 H21 0.9300 .
C22 C23 1.389(5) .
C22 H22 0.9300 .
C23 C24 1.494(5) .
C24 O7 1.236(4) .
C24 O8 1.272(4) .
C24 La1 3.031(4) 2_667
C25 O9 1.423(4) .
C25 H25A 0.9700 .
C25 H25B 0.9700 .
C26 O9 1.367(5) .
C26 C31 1.375(5) .
C26 C27 1.380(6) .
C27 C28 1.357(6) .
C27 H27 0.9300 .
C28 C29 1.371(7) .
C28 H28 0.9300 .
C29 C30 1.384(7) .
C29 H29 0.9300 .
C30 C31 1.386(6) .
C30 H30 0.9300 .
C31 C32 1.511(5) .
C32 O10 1.258(4) .
C32 O11 1.269(5) .
C33 O12 1.204(6) .
C33 N3 1.308(5) .
C33 H33 0.9300 .
C34 N3 1.456(8) .
C34 H34A 0.9600 .
C34 H34B 0.9600 .
C34 H34C 0.9600 .
C35 N3 1.442(8) .
C35 H35A 0.9600 .
C35 H35B 0.9600 .
C35 H35C 0.9600 .
C36 O13 1.233(5) .
C36 N2 1.283(5) .
C36 H36 0.9300 .
C37 N2 1.454(7) .
C37 H37A 0.9600 .
C37 H37B 0.9600 .
C37 H37C 0.9600 .
C38 N2 1.405(7) .
C38 H38A 0.9600 .
C38 H38B 0.9600 .
C38 H38C 0.9600 .
C39 O14 1.234(5) .
C39 N4 1.296(5) .
C39 H39 0.9300 .
C40 N4 1.450(6) .
C40 H40A 0.9600 .
C40 H40B 0.9600 .
C40 H40C 0.9600 .
C41 N4 1.429(6) .
C41 H41A 0.9600 .
C41 H41B 0.9600 .
C41 H41C 0.9600 .
N1 H1 0.8600 .
O5 La1 2.520(2) 2_667
O7 La1 2.618(2) 2_667
O8 La1 2.700(2) 2_667

loop_
_platon_squeeze_void_nr
_platon_squeeze_void_average_x
_platon_squeeze_void_average_y
_platon_squeeze_void_average_z
_platon_squeeze_void_volume
_platon_squeeze_void_count_electrons
_platon_squeeze_void_content
1 0.000 0.005 -0.008 1147 314 ' '
